data_7024801
loop_
_publ_author_name
'Moore, Adam L.'
'Bucar, Dejan-Kresimir'
'Macgillivray, Leonard R.'
'Benny, Paul D.'

_publ_section_title
;
 &quot;Click&quot; labeling strategy for M(CO)(3) (M = Re, (99m)Tc)
 prostate cancer targeted flutamide agents.
;
_journal_issue 8
_journal_name_full 'Dalton transactions (Cambridge, England : 2003)'
_journal_page_first 1926
_journal_page_last 1928
_journal_paper_doi 10.1039/b921413e
_journal_volume 39
_journal_year 2010
_chemical_formula_moiety 'C27 H21 F3 N8 O6 Re, Cl'
_chemical_formula_sum 'C27 H21 Cl F3 N8 O6 Re'
_chemical_formula_weight 832.17
_chemical_name_systematic
;
?
;
_space_group_IT_number 15
_symmetry_cell_setting monoclinic
_symmetry_space_group_name_Hall '-C 2yc'
_symmetry_space_group_name_H-M 'C 1 2/c 1'
_atom_sites_solution_hydrogens geom
_atom_sites_solution_primary direct
_atom_sites_solution_secondary difmap
_audit_creation_date 2009-02-05T01:15:28-00:00
_audit_creation_method 'WinGX routine CIF_UPDATE'
_cell_angle_alpha 90
_cell_angle_beta 90.604(5)
_cell_angle_gamma 90
_cell_formula_units_Z 8
_cell_length_a 31.824(4)
_cell_length_b 11.2317(12)
_cell_length_c 16.0096(17)
_cell_measurement_reflns_used 9853
_cell_measurement_temperature 210(1)
_cell_measurement_theta_max 25.33
_cell_measurement_theta_min 1.00
_cell_volume 5722.1(11)
_computing_cell_refinement 'HKL Scalepack (Otwinowski & Minor, 1997)'
_computing_data_collection 'Collect (Nonius BV, 1997-2000)'
_computing_data_reduction 'HKL Denzo, Scalepack (Otwinowski & Minor, 1997)'
_computing_molecular_graphics 'SHELXTL v6.1 (Sheldrick, 1997)'
_computing_publication_material 'SHELXTL v6.1 (Sheldrick, 1997)'
_computing_structure_refinement 'SHELXTL v6.1 (Sheldrick, 1997)'
_computing_structure_solution 'SHELXTL v6.1 (Sheldrick, 1997)'
_diffrn_ambient_temperature 210(1)
_diffrn_detector_area_resol_mean 9
_diffrn_measured_fraction_theta_full 0.993
_diffrn_measured_fraction_theta_max 0.993
_diffrn_measurement_device_type KappaCCD
_diffrn_measurement_method 'CCD phi and omega scans'
_diffrn_radiation_monochromator graphite
_diffrn_radiation_type MoK\a
_diffrn_radiation_wavelength 0.71073
_diffrn_reflns_av_R_equivalents 0.116
_diffrn_reflns_av_unetI/netI 0.0933
_diffrn_reflns_limit_h_max 37
_diffrn_reflns_limit_h_min -37
_diffrn_reflns_limit_k_max 13
_diffrn_reflns_limit_k_min -13
_diffrn_reflns_limit_l_max 18
_diffrn_reflns_limit_l_min -18
_diffrn_reflns_number 17938
_diffrn_reflns_theta_full 25
_diffrn_reflns_theta_max 25
_diffrn_reflns_theta_min 2.31
_exptl_absorpt_coefficient_mu 4.419
_exptl_absorpt_correction_T_max 0.851
_exptl_absorpt_correction_T_min 0.769
_exptl_absorpt_correction_type multi-scan
_exptl_absorpt_process_details 'HKL Scalepack (Otwinowski & Minor, 1997)'
_exptl_crystal_colour colorless
_exptl_crystal_density_diffrn 1.932
_exptl_crystal_density_meas 1.932
_exptl_crystal_density_method 'not measured'
_exptl_crystal_description rod
_exptl_crystal_F_000 3248
_exptl_crystal_size_max 0.10
_exptl_crystal_size_mid 0.05
_exptl_crystal_size_min 0.035
_refine_diff_density_max 1.341
_refine_diff_density_min -0.803
_refine_diff_density_rms 0.149
_refine_ls_extinction_method none
_refine_ls_goodness_of_fit_ref 0.96
_refine_ls_hydrogen_treatment constr
_refine_ls_matrix_type full
_refine_ls_number_parameters 415
_refine_ls_number_reflns 5011
_refine_ls_number_restraints 0
_refine_ls_restrained_S_all 0.96
_refine_ls_R_factor_all 0.0936
_refine_ls_R_factor_gt 0.0435
_refine_ls_shift/su_max 0.002
_refine_ls_shift/su_mean 0
_refine_ls_structure_factor_coef Fsqd
_refine_ls_weighting_details 'calc w=1/[\s^2^(Fo^2^)+(0.0240P)^2^+0.0000P] where P=(Fo^2^+2Fc^2^)/3'
_refine_ls_weighting_scheme calc
_refine_ls_wR_factor_gt 0.0636
_refine_ls_wR_factor_ref 0.0721
_reflns_number_gt 3229
_reflns_number_total 5011
_reflns_threshold_expression >2\s(I)
_cod_data_source_file b921413e.txt
_cod_data_source_block 7
_cod_original_sg_symbol_H-M C2/c
_cod_database_code 7024801

loop_
_symmetry_equiv_pos_as_xyz
'x, y, z'
'-x, y, -z+1/2'
'x+1/2, y+1/2, z'
'-x+1/2, y+1/2, -z+1/2'
'-x, -y, -z'
'x, -y, z-1/2'
'-x+1/2, -y+1/2, -z'
'x+1/2, -y+1/2, z-1/2'

loop_
_atom_site_label
_atom_site_type_symbol
_atom_site_fract_x
_atom_site_fract_y
_atom_site_fract_z
_atom_site_U_iso_or_equiv
_atom_site_adp_type
_atom_site_occupancy
_atom_site_symmetry_multiplicity
_atom_site_calc_flag
_atom_site_refinement_flags
C1 C 0.3866(2) 0.5735(7) 0.0942(4) 0.0364(19) Uani 1 1 d .
C2 C 0.4300(2) 0.3987(7) 0.1675(4) 0.0424(18) Uani 1 1 d .
C3 C 0.3470(2) 0.4148(7) 0.1941(4) 0.0331(17) Uani 1 1 d .
C4 C 0.4072(2) 0.1323(7) 0.1153(4) 0.043(2) Uani 1 1 d .
C5 C 0.4055(2) 0.0129(7) 0.0995(4) 0.0426(19) Uani 1 1 d .
C6 C 0.3740(2) -0.0295(7) 0.0500(4) 0.0426(19) Uani 1 1 d .
C7 C 0.3456(2) 0.0460(7) 0.0136(4) 0.0366(18) Uani 1 1 d .
C8 C 0.3487(2) 0.1656(7) 0.0306(3) 0.0313(17) Uani 1 1 d .
C9 C 0.3166(2) 0.2528(6) -0.0006(4) 0.0345(18) Uani 1 1 d .
C10 C 0.34450(19) 0.4254(6) -0.0763(3) 0.0351(18) Uani 1 1 d .
C11 C 0.38904(19) 0.3930(6) -0.0904(4) 0.0283(15) Uani 1 1 d .
C12 C 0.4055(2) 0.3762(6) -0.1688(4) 0.041(2) Uani 1 1 d .
C13 C 0.4483(2) 0.3596(7) -0.1775(4) 0.053(2) Uani 1 1 d .
C14 C 0.4735(2) 0.3565(7) -0.1075(5) 0.052(2) Uani 1 1 d .
C15 C 0.4553(2) 0.3696(6) -0.0310(4) 0.043(2) Uani 1 1 d .
C16 C 0.2882(2) 0.4459(6) 0.0262(4) 0.0352(18) Uani 1 1 d .
C17 C 0.29166(18) 0.5759(6) 0.0456(4) 0.0311(17) Uani 1 1 d .
C18 C 0.28302(19) 0.6322(7) 0.1202(4) 0.0325(18) Uani 1 1 d .
C19 C 0.2803(2) 0.8484(6) 0.1592(4) 0.0355(17) Uani 1 1 d .
C20 C 0.3182(2) 0.8731(7) 0.2147(4) 0.0373(19) Uani 1 1 d .
C21 C 0.3512(2) 1.0421(6) 0.2920(4) 0.0326(17) Uani 1 1 d .
C22 C 0.3428(2) 1.1568(6) 0.3195(4) 0.0374(18) Uani 1 1 d .
C23 C 0.3735(2) 1.2196(7) 0.3618(4) 0.0451(19) Uani 1 1 d .
C24 C 0.4121(2) 1.1700(7) 0.3774(4) 0.0396(19) Uani 1 1 d .
C25 C 0.4205(2) 1.0544(7) 0.3516(4) 0.0388(19) Uani 1 1 d .
C26 C 0.3898(2) 0.9896(6) 0.3086(4) 0.0376(18) Uani 1 1 d .
C27 C 0.4630(3) 0.9953(8) 0.3636(6) 0.056(2) Uani 1 1 d .
Cl1 Cl 0.25593(5) 0.17603(17) 0.17116(9) 0.0441(5) Uani 1 1 d .
F1 F 0.46796(12) 0.9069(5) 0.3077(3) 0.0711(13) Uani 1 1 d .
F2 F 0.49460(14) 1.0706(5) 0.3495(3) 0.0915(17) Uani 1 1 d .
F3 F 0.46826(15) 0.9466(5) 0.4374(3) 0.0848(17) Uani 1 1 d .
H4 H 0.4284 0.1609 0.1502 0.051 Uiso 1 1 calc R
H5 H 0.4255 -0.0383 0.1223 0.051 Uiso 1 1 calc R
H6 H 0.3717 -0.111 0.0408 0.051 Uiso 1 1 calc R
H7 H 0.3247 0.0172 -0.022 0.044 Uiso 1 1 calc R
H7A H 0.2976 1.0283 0.232 0.044 Uiso 1 1 calc R
H9A H 0.2909 0.2411 0.0304 0.041 Uiso 1 1 calc R
H9B H 0.3104 0.235 -0.0587 0.041 Uiso 1 1 calc R
H10A H 0.3272 0.3914 -0.1205 0.042 Uiso 1 1 calc R
H10B H 0.3416 0.5113 -0.079 0.042 Uiso 1 1 calc R
H12 H 0.388 0.3761 -0.2156 0.05 Uiso 1 1 calc R
H13 H 0.4598 0.3505 -0.2302 0.063 Uiso 1 1 calc R
H14 H 0.5023 0.3458 -0.112 0.062 Uiso 1 1 calc R
H15 H 0.4723 0.3658 0.0165 0.051 Uiso 1 1 calc R
H16A H 0.2691 0.4364 -0.021 0.042 Uiso 1 1 calc R
H16B H 0.2756 0.4065 0.0736 0.042 Uiso 1 1 calc R
H18 H 0.2758 0.5969 0.1706 0.039 Uiso 1 1 calc R
H19A H 0.2561 0.8323 0.1938 0.043 Uiso 1 1 calc R
H19B H 0.2741 0.9184 0.1258 0.043 Uiso 1 1 calc R
H22 H 0.3166 1.1911 0.3093 0.045 Uiso 1 1 calc R
H23 H 0.3679 1.2966 0.3801 0.054 Uiso 1 1 calc R
H26 H 0.3951 0.9121 0.2913 0.045 Uiso 1 1 calc R
N1 N 0.37927(15) 0.2109(5) 0.0824(3) 0.0285(13) Uani 1 1 d .
N2 N 0.32897(16) 0.3825(5) 0.0061(3) 0.0288(13) Uani 1 1 d .
N3 N 0.41373(16) 0.3878(5) -0.0217(3) 0.0299(13) Uani 1 1 d .
N4 N 0.30077(16) 0.6604(5) -0.0114(3) 0.0350(14) Uani 1 1 d .
N5 N 0.29767(16) 0.7667(5) 0.0247(3) 0.0357(14) Uani 1 1 d .
N6 N 0.28727(15) 0.7479(5) 0.1043(3) 0.0327(14) Uani 1 1 d .
N7 N 0.31920(16) 0.9853(5) 0.2440(3) 0.0366(15) Uani 1 1 d .
N8 N 0.4418(2) 1.2398(7) 0.4266(4) 0.0539(18) Uani 1 1 d .
O1 O 0.39318(15) 0.6737(5) 0.0932(3) 0.0517(15) Uani 1 1 d .
O2 O 0.46008(16) 0.3965(6) 0.2093(3) 0.0771(18) Uani 1 1 d .
O3 O 0.32603(15) 0.4255(5) 0.2517(3) 0.0475(14) Uani 1 1 d .
O4 O 0.34474(15) 0.7979(5) 0.2304(3) 0.0509(14) Uani 1 1 d .
O5 O 0.44186(19) 1.3474(6) 0.4172(3) 0.0716(17) Uani 1 1 d .
O6 O 0.46231(17) 1.1883(5) 0.4806(4) 0.0766(18) Uani 1 1 d .
Re1 Re 0.381693(8) 0.40302(3) 0.097046(15) 0.03137(10) Uani 1 1 d .

loop_
_atom_site_aniso_label
_atom_site_aniso_U_11
_atom_site_aniso_U_22
_atom_site_aniso_U_33
_atom_site_aniso_U_23
_atom_site_aniso_U_13
_atom_site_aniso_U_12
C1 0.029(4) 0.045(6) 0.035(4) -0.008(4) 0.000(3) -0.007(4)
C2 0.040(4) 0.043(5) 0.044(4) -0.005(4) -0.009(3) 0.002(4)
C3 0.036(4) 0.034(5) 0.029(4) 0.002(4) -0.005(3) -0.007(4)
C4 0.039(5) 0.047(6) 0.043(4) 0.013(4) -0.002(3) 0.012(4)
C5 0.035(5) 0.035(5) 0.057(5) 0.017(4) -0.002(4) 0.014(4)
C6 0.047(5) 0.030(5) 0.051(4) -0.003(4) 0.008(4) 0.012(4)
C7 0.051(5) 0.024(4) 0.035(4) -0.004(3) 0.006(3) -0.005(4)
C8 0.027(4) 0.040(5) 0.027(4) 0.000(3) 0.003(3) 0.000(4)
C9 0.038(4) 0.032(5) 0.033(4) -0.007(3) -0.010(3) 0.000(4)
C10 0.036(4) 0.038(5) 0.031(4) 0.005(3) -0.001(3) 0.002(4)
C11 0.033(4) 0.017(4) 0.035(4) 0.002(3) -0.006(3) 0.003(4)
C12 0.051(5) 0.038(6) 0.036(4) 0.001(3) 0.010(3) 0.007(4)
C13 0.052(5) 0.058(6) 0.049(5) 0.011(4) 0.019(4) 0.010(4)
C14 0.033(4) 0.066(6) 0.057(5) 0.005(4) 0.012(4) 0.009(4)
C15 0.034(5) 0.045(6) 0.048(4) 0.005(4) -0.010(4) 0.007(4)
C16 0.036(4) 0.028(5) 0.042(4) -0.001(3) -0.008(3) 0.002(3)
C17 0.027(4) 0.026(5) 0.040(4) 0.005(3) -0.011(3) 0.005(3)
C18 0.026(4) 0.037(5) 0.034(4) 0.009(3) 0.003(3) 0.002(3)
C19 0.035(4) 0.031(4) 0.039(4) -0.003(3) -0.006(3) 0.001(4)
C20 0.036(4) 0.033(6) 0.042(4) 0.003(4) -0.008(3) 0.003(4)
C21 0.042(5) 0.030(5) 0.026(4) 0.004(3) -0.006(3) 0.001(4)
C22 0.039(4) 0.030(5) 0.043(4) -0.004(4) -0.013(3) 0.013(4)
C23 0.054(5) 0.031(5) 0.049(4) -0.008(4) -0.008(4) 0.007(4)
C24 0.040(5) 0.037(6) 0.042(4) 0.003(4) -0.010(4) -0.007(4)
C25 0.032(4) 0.040(5) 0.045(4) -0.003(4) -0.010(3) 0.006(4)
C26 0.036(4) 0.028(5) 0.049(4) -0.005(3) -0.004(3) 0.004(4)
C27 0.048(6) 0.040(6) 0.079(6) -0.021(5) 0.002(5) -0.002(5)
Cl1 0.0460(11) 0.0463(13) 0.0397(9) 0.0023(9) -0.0087(8) 0.0052(10)
F1 0.045(3) 0.068(3) 0.100(3) -0.023(3) 0.000(2) 0.014(3)
F2 0.034(3) 0.091(5) 0.149(4) -0.014(4) -0.002(3) -0.013(3)
F3 0.084(4) 0.079(4) 0.091(4) 0.008(3) -0.037(3) 0.024(3)
N1 0.028(3) 0.025(3) 0.032(3) -0.006(3) 0.001(2) -0.001(3)
N2 0.038(3) 0.021(4) 0.028(3) 0.004(2) -0.004(2) 0.001(3)
N3 0.030(3) 0.018(3) 0.042(3) 0.001(3) -0.005(2) 0.001(3)
N4 0.035(3) 0.030(4) 0.040(3) 0.005(3) -0.002(3) 0.007(3)
N5 0.035(3) 0.028(4) 0.044(4) 0.004(3) -0.004(3) 0.003(3)
N6 0.033(3) 0.035(4) 0.030(3) 0.001(3) -0.003(3) 0.002(3)
N7 0.032(3) 0.037(4) 0.040(3) 0.000(3) -0.013(3) 0.002(3)
N8 0.056(4) 0.046(5) 0.060(4) -0.008(4) -0.014(3) 0.000(4)
O1 0.056(4) 0.026(4) 0.073(3) -0.006(3) 0.003(3) -0.012(3)
O2 0.055(3) 0.102(5) 0.073(4) -0.025(4) -0.036(3) 0.019(4)
O3 0.060(3) 0.048(4) 0.035(3) -0.001(3) -0.001(2) -0.002(3)
O4 0.043(3) 0.039(3) 0.069(3) -0.013(3) -0.024(3) 0.007(3)
O5 0.087(4) 0.037(4) 0.090(4) -0.002(3) -0.018(3) -0.018(4)
O6 0.068(4) 0.065(5) 0.096(4) -0.014(4) -0.042(3) -0.004(4)
Re1 0.03275(16) 0.02854(17) 0.03265(15) -0.00129(16) -0.00814(10) 0.00144(18)

loop_
_atom_type_symbol
_atom_type_description
_atom_type_scat_dispersion_real
_atom_type_scat_dispersion_imag
_atom_type_scat_source
C C 0.0033 0.0016 'International Tables Vol C Tables 4.2.6.8 and 6.1.1.4'
H H 0 0 'International Tables Vol C Tables 4.2.6.8 and 6.1.1.4'
N N 0.0061 0.0033 'International Tables Vol C Tables 4.2.6.8 and 6.1.1.4'
O O 0.0106 0.006 'International Tables Vol C Tables 4.2.6.8 and 6.1.1.4'
F F 0.0171 0.0103 'International Tables Vol C Tables 4.2.6.8 and 6.1.1.4'
Re Re -1.0185 7.231 'International Tables Vol C Tables 4.2.6.8 and 6.1.1.4'
Cl Cl 0.1484 0.1585 'International Tables Vol C Tables 4.2.6.8 and 6.1.1.4'

loop_
_geom_angle_atom_site_label_1
_geom_angle_atom_site_label_2
_geom_angle_atom_site_label_3
_geom_angle
C1 Re1 N1 172.0(2)
C1 Re1 N2 98.6(2)
C1 Re1 N3 91.1(2)
C2 Re1 C1 88.5(3)
C2 Re1 C3 89.4(3)
C2 Re1 N1 93.8(3)
C2 Re1 N2 171.2(3)
C2 Re1 N3 97.6(2)
C3 Re1 C1 89.9(3)
C3 Re1 N1 97.8(3)
C3 Re1 N2 95.8(2)
C3 Re1 N3 172.9(2)
C4 C5 H5 120.7
C4 N1 C8 116.9(6)
C4 N1 Re1 125.7(4)
C5 C4 H4 118.5
C5 C6 C7 120.8(7)
C5 C6 H6 119.6
C6 C5 C4 118.7(7)
C6 C5 H5 120.7
C6 C7 C8 118.5(7)
C6 C7 H7 120.7
C7 C6 H6 119.6
C7 C8 C9 121.8(6)
C8 C7 H7 120.7
C8 C9 H9A 108.4
C8 C9 H9B 108.4
C8 C9 N2 115.5(5)
C8 N1 Re1 117.3(4)
C9 N2 C16 104.1(5)
C9 N2 Re1 109.9(3)
C10 N2 C16 109.1(4)
C10 N2 C9 109.7(5)
C10 N2 Re1 106.9(3)
C11 C10 H10A 109.1
C11 C10 H10B 109.1
C11 C10 N2 112.4(5)
C11 C12 C13 119.7(6)
C11 C12 H12 120.2
C11 N3 C15 118.7(5)
C11 N3 Re1 115.9(4)
C12 C11 C10 123.1(5)
C12 C13 H13 120.4
C13 C12 H12 120.2
C13 C14 H14 120.7
C14 C13 C12 119.3(6)
C14 C13 H13 120.4
C14 C15 H15 118.6
C15 C14 C13 118.7(6)
C15 C14 H14 120.7
C15 N3 Re1 125.4(4)
C16 N2 Re1 117.0(3)
C17 C16 H16A 108.2
C17 C16 H16B 108.2
C17 C16 N2 116.2(5)
C17 C18 H18 127.5
C18 C17 C16 127.7(6)
C18 N6 C19 128.9(6)
C18 N6 N5 111.3(6)
C20 C19 H19A 109.3
C20 C19 H19B 109.3
C20 N7 C21 128.6(6)
C20 N7 H7A 115.7
C21 C22 H22 120.2
C21 C26 C25 119.2(7)
C21 C26 H26 120.4
C21 N7 H7A 115.7
C22 C21 N7 116.8(6)
C22 C23 H23 119.6
C23 C22 C21 119.6(6)
C23 C22 H22 120.2
C23 C24 C25 120.1(6)
C23 C24 N8 117.2(7)
C24 C23 C22 120.7(7)
C24 C23 H23 119.6
C24 C25 C26 119.9(6)
C24 C25 C27 123.1(6)
C25 C24 N8 122.5(6)
C25 C26 H26 120.4
C26 C21 C22 120.5(6)
C26 C21 N7 122.7(6)
C26 C25 C27 117.0(7)
F1 C27 C25 110.4(6)
F2 C27 C25 111.9(7)
F2 C27 F1 105.2(7)
F3 C27 C25 113.7(7)
F3 C27 F1 106.1(7)
F3 C27 F2 109.1(7)
H10A C10 H10B 107.9
H16A C16 H16B 107.4
H19A C19 H19B 107.9
H9A C9 H9B 107.5
N1 C4 C5 122.9(7)
N1 C4 H4 118.5
N1 C8 C7 122.1(6)
N1 C8 C9 115.9(6)
N1 Re1 N2 78.50(18)
N1 Re1 N3 81.02(18)
N2 C10 H10A 109.1
N2 C10 H10B 109.1
N2 C16 H16A 108.2
N2 C16 H16B 108.2
N2 C9 H9A 108.4
N2 C9 H9B 108.4
N3 C11 C10 115.9(5)
N3 C11 C12 120.9(6)
N3 C15 C14 122.7(6)
N3 C15 H15 118.6
N3 Re1 N2 77.10(18)
N4 C17 C16 124.2(6)
N4 C17 C18 108.0(6)
N4 N5 N6 107.0(5)
N5 N4 C17 108.7(5)
N5 N6 C19 119.7(6)
N6 C18 C17 105.1(6)
N6 C18 H18 127.5
N6 C19 C20 111.8(5)
N6 C19 H19A 109.3
N6 C19 H19B 109.3
N7 C20 C19 113.0(6)
O1 C1 Re1 174.2(6)
O2 C2 Re1 178.7(6)
O3 C3 Re1 177.9(7)
O4 C20 C19 122.6(7)
O4 C20 N7 124.3(6)
O5 N8 C24 118.0(7)
O5 N8 O6 123.7(7)
O6 N8 C24 117.8(7)

loop_
_geom_bond_atom_site_label_1
_geom_bond_atom_site_label_2
_geom_bond_distance
C2 O2 1.162(7)
C3 O3 1.151(7)
C4 C5 1.365(10)
C4 H4 0.93
C5 H5 0.93
C6 C5 1.358(9)
C6 H6 0.93
C7 C6 1.364(9)
C7 C8 1.374(9)
C7 H7 0.93
C8 C9 1.497(8)
C9 H9A 0.97
C9 H9B 0.97
C10 H10A 0.97
C10 H10B 0.97
C11 C10 1.483(8)
C11 C12 1.378(8)
C12 H12 0.93
C13 C12 1.381(9)
C13 C14 1.371(9)
C13 H13 0.93
C14 H14 0.93
C15 C14 1.367(9)
C15 H15 0.93
C16 H16A 0.97
C16 H16B 0.97
C17 C16 1.496(9)
C17 C18 1.382(8)
C18 H18 0.93
C18 N6 1.331(8)
C19 C20 1.518(8)
C19 H19A 0.97
C19 H19B 0.97
C19 N6 1.449(8)
C21 C26 1.387(8)
C21 N7 1.421(8)
C22 C21 1.388(9)
C22 C23 1.377(9)
C22 H22 0.93
C23 H23 0.93
C24 C23 1.369(9)
C24 C25 1.390(9)
C24 N8 1.455(8)
C25 C26 1.395(8)
C25 C27 1.517(10)
C26 H26 0.93
F1 C27 1.347(8)
F2 C27 1.335(9)
F3 C27 1.311(9)
N1 C4 1.355(8)
N1 C8 1.370(7)
N2 C10 1.493(7)
N2 C16 1.517(8)
N2 C9 1.513(8)
N3 C11 1.347(7)
N3 C15 1.348(8)
N4 C17 1.350(8)
N5 N4 1.330(7)
N5 N6 1.337(7)
N7 C20 1.344(8)
N7 H7A 0.86
O1 C1 1.144(8)
O4 C20 1.218(7)
O5 N8 1.218(7)
O6 N8 1.223(7)
Re1 C1 1.922(8)
Re1 C2 1.898(6)
Re1 C3 1.920(7)
Re1 N1 2.172(6)
Re1 N2 2.222(4)
Re1 N3 2.173(5)
